data_2001186
loop_
_publ_author_name
'\"Ozbey, S.'
'Kendi, E.'
'Hocao\(glu, N.'
'Uyar, T.'
'Mak, T. C. W.'

_publ_section_title
;
 2-(4-Chlorophenylazo)-2-methyl-1,3-indandione
;
_journal_issue 12
_journal_name_full 'Acta Crystallographica Section C'
_journal_page_first 2165
_journal_page_last 2167
_journal_paper_doi 10.1107/S0108270193005682
_journal_volume 49
_journal_year 1993
_chemical_formula_moiety 'C16 H11 Cl1 N2 O2'
_chemical_formula_sum 'C16 H11 Cl N2 O2'
_chemical_formula_weight 298.728
_symmetry_cell_setting monoclinic
_symmetry_space_group_name_Hall '-P 2ybc'
_symmetry_space_group_name_H-M 'P 1 21/c 1'
_atom_type_scat_source IntTabIV
_cell_angle_alpha 90.
_cell_angle_beta 101.06
_cell_angle_gamma 90.
_cell_formula_units_Z 4
_cell_length_a 12.424(2)
_cell_length_b 14.402(2)
_cell_length_c 8.0900(10)
_cell_measurement_reflns_used 15
_cell_measurement_temperature 293
_cell_measurement_theta_max 20
_cell_measurement_theta_min 6
_cell_volume 1420.7(3)
_computing_cell_refinement 'Nicolet R3m/V software'
_computing_data_collection 'Nicolet R3m/V software'
_computing_data_reduction 'Nicolet R3m/V software'
_computing_molecular_graphics 'SHELXTL-Plus (Sheldrick, 1987)'
_computing_publication_material 'PARST88 (Nardelli, 1983)'
_computing_structure_refinement 'SHELX76 (Sheldrick, 1976)'
_computing_structure_solution ' SHELXS86 (Sheldrick, 1990) and SIR88 (Burla et al., 1989)'
_diffrn_measurement_device 'Nicolet R3m/V'
_diffrn_measurement_method \w-2\q
_diffrn_radiation_type MoK\a
_diffrn_radiation_wavelength 0.7107
_diffrn_reflns_limit_h_max 14
_diffrn_reflns_limit_h_min -14
_diffrn_reflns_limit_k_max 16
_diffrn_reflns_limit_k_min 0
_diffrn_reflns_limit_l_max 9
_diffrn_reflns_limit_l_min 0
_diffrn_reflns_theta_max 24
_diffrn_standards_decay_% 0.9
_diffrn_standards_interval_time 125
_diffrn_standards_number 2
_exptl_absorpt_coefficient_mu 0.27
_exptl_absorpt_correction_T_max 0.892
_exptl_absorpt_correction_T_min 0.825
_exptl_absorpt_correction_type empirical
_exptl_crystal_colour yellow
_exptl_crystal_density_diffrn 1.397
_exptl_crystal_description plate
_exptl_crystal_size_max 0.3
_exptl_crystal_size_mid 0.3
_exptl_crystal_size_min 0.2
_refine_diff_density_max 0.095
_refine_diff_density_min -0.097
_refine_ls_extinction_method none
_refine_ls_hydrogen_treatment refxyz
_refine_ls_number_parameters 224
_refine_ls_number_reflns 1259
_refine_ls_R_factor_obs 0.037
_refine_ls_shift/esd_max 0.027
_refine_ls_structure_factor_coef F
_refine_ls_weighting_scheme unit
_refine_ls_wR_factor_obs 0.037
_reflns_number_observed 1345
_reflns_number_total 1439
_reflns_observed_criterion F~o~>4\s(F~o~)
_cod_data_source_file ab1072.cif
_cod_data_source_block ab1072_structure_1_of_1
_cod_original_cell_volume 1420.7(4)
_cod_original_formula_sum 'C16 H11 Cl1 N2 O2'
_cod_database_code 2001186

loop_
_atom_site_label
_atom_site_fract_x
_atom_site_fract_y
_atom_site_fract_z
_atom_site_U_iso_or_equiv
Cl 1.15210(10) .37620(10) 1.0029(2) .0820(6)
O1 .6069(3) .2181(2) .1805(4) .0615(15)
O2 .6001(3) .5432(2) .1876(5) .0749(15)
N2 .7371(2) .3820(2) .3688(4) .0512(14)
N1 .8337(2) .3716(3) .3570(4) .0568(15)
C3 .5845(3) .2969(2) .2128(6) .0431(19)
C2 .6596(3) .3814(3) .2030(6) .0421(18)
C9 .4841(3) .4262(2) .2746(5) .0397(19)
C1 .5816(4) .4634(2) .2185(6) .047(2)
C4 .4854(3) .3297(3) .2692(5) .040(2)
C4' 1.0580(3) .3744(3) .8147(7) .055(2)
C1' .9064(3) .3713(3) .5187(7) .046(3)
C7 .3191(4) .4225(3) .3785(6) .058(2)
C8 .4000(4) .4742(3) .3290(6) .050(2)
C6 .3202(4) .3259(3) .3721(7) .060(2)
C5 .4022(4) .2780(3) .3175(6) .050(2)
C10 .7077(4) .3827(4) .0479(7) .061(3)
C6' .8727(3) .3651(3) .6692(7) .054(3)
C3' 1.0929(3) .3783(4) .6654(8) .069(3)
C2' 1.0175(3) .3763(4) .5168(7) .067(2)
C5' .9476(3) .3662(4) .8195(6) .060(2)
H7 .259(3) .455(3) .412(6) .066(4)
H8 .403(4) .542(3) .333(5) .066(4)
H6 .266(3) .294(3) .416(6) .066(4)
H5 .404(4) .210(3) .317(5) .066(4)
H101 .651(3) .383(3) -.053(5) .066(4)
H102 .751(3) .328(3) .039(5) .066(4)
H103 .750(3) .435(3) .049(6) .066(4)
H6` .798(3) .360(3) .670(4) .066(4)
H3' 1.168(3) .384(3) .675(4) .066(4)
H2' 1.035(3) .385(3) .407(6) .066(4)
H5' .931(3) .362(3) .930(6) .066(4)

loop_
_geom_angle_atom_site_label_1
_geom_angle_atom_site_label_2
_geom_angle_atom_site_label_3
_geom_angle
_geom_angle_publ_flag
N1 N2 C2 113.5(3) yes
N2 N1 C1' 112.4(3) yes
O1 C3 C4 127.6(3) yes
O1 C3 C2 124.2(3) yes
C2 C3 C4 108.2(3) yes
N2 C2 C3 104.5(3) yes
C3 C2 C10 113.4(4) yes
C3 C2 C1 101.7(3) yes
N2 C2 C10 117.6(4) yes
N2 C2 C1 103.2(3) yes
C1 C2 C10 114.7(4) yes
C4 C9 C8 121.3(3) yes
N1 C1' C6' 124.3(4) yes
C6' C1' C2' 119.4(5) yes
C8 C7 C6 121.3(5) yes
C9 C8 C7 117.3(4) yes
C7 C6 C5 121.8(4) yes
C1 C9 C8 128.9(3) yes
C1 C9 C4 109.8(3) yes
C2 C1 C9 108.2(3) yes
O2 C1 C9 127.6(3) yes
O2 C1 C2 124.2(4) yes
C3 C4 C9 110.3(3) yes
C9 C4 C5 120.9(4) yes
C3 C4 C5 128.9(4) yes
Cl C4' C5' 118.8(4) yes
Cl C4' C3' 120.2(3) yes
C3' C4' C5' 120.9(5) yes
N1 C1' C2' 116.3(5) yes
C4 C5 C6 117.4(4) yes
C1' C6' C5' 120.9(4) yes
C4' C3' C2' 119.7(4) yes
C1' C2' C3' 120.3(4) yes
C4' C5' C6' 118.7(4) yes

loop_
_geom_bond_atom_site_label_1
_geom_bond_atom_site_label_2
_geom_bond_distance
_geom_bond_publ_flag
Cl C4' 1.733(5) yes
O1 C3 1.209(4) yes
O2 C1 1.208(4) yes
N2 N1 1.231(4) yes
N2 C2 1.494(4) yes
N1 C1' 1.440(5) yes
C3 C2 1.545(5) yes
C3 C4 1.471(6) yes
C2 C1 1.548(6) yes
C2 C10 1.489(6) yes
C9 C1 1.474(6) yes
C9 C4 1.391(4) yes
C9 C8 1.393(6) yes
C4 C5 1.389(6) yes
C4' C3' 1.360(5) yes
C4' C5' 1.385(5) yes
C1' C6' 1.364(5) yes
C1' C2' 1.385(5) yes
C7 C8 1.371(6) yes
C7 C6 1.392(5) yes
C6 C5 1.372(6) yes
C6' C5' 1.382(5) yes
C3' C2' 1.375(6) yes
